data_7247673
loop_
_publ_author_name
'Xiao, Xiao'
'Mu, Tong'
'Sukhanov, Andrey A.'
'Zhou, Yihang'
'Yu, Peiran'
'Yu, Fabiao'
'Elmali, Ayhan'
'Zhao, Jianzhang'
'Karatay, Ahmet'
'Voronkova, Violeta K.'

_publ_section_title
;
 The effect of thionation of the carbonyl group on the photophysics of
 compact spiro rhodamine-naphthalimide electron donor-acceptor dyads:
 intersystem crossing, charge separation, and electron spin dynamics.
;
_journal_issue 46
_journal_name_full 'Physical chemistry chemical physics : PCCP'
_journal_page_first 31667
_journal_page_last 31682
_journal_paper_doi 10.1039/d3cp04891h
_journal_volume 25
_journal_year 2023
_chemical_formula_moiety 'C18 H18 N2 O S2'
_chemical_formula_sum 'C18 H18 N2 O S2'
_chemical_formula_weight 342.46
_chemical_name_systematic NIS-NHAc
_space_group_crystal_system triclinic
_space_group_IT_number 2
_space_group_name_Hall '-P 1'
_space_group_name_H-M_alt 'P -1'
_atom_sites_solution_hydrogens geom
_atom_sites_solution_primary direct
_audit_creation_date 2023-09-08
_audit_creation_method
;
Olex2 1.2
(compiled 2017.03.28 svn.r3405 for OlexSys, GUI svn.r5335)
;
_audit_update_record
;
2023-09-11 deposited with the CCDC.	2023-11-01 downloaded from the CCDC.
;
_cell_angle_alpha 76.969(2)
_cell_angle_beta 75.0350(10)
_cell_angle_gamma 72.6480(10)
_cell_formula_units_Z 4
_cell_length_a 9.2114(4)
_cell_length_b 13.4808(6)
_cell_length_c 14.5200(7)
_cell_measurement_reflns_used 5255
_cell_measurement_temperature 120
_cell_measurement_theta_max 26.54
_cell_measurement_theta_min 2.94
_cell_volume 1640.93(13)
_computing_cell_refinement 'SAINT V8.40A (?, 2016)'
_computing_data_reduction 'SAINT V8.40A (?, 2016)'
_computing_molecular_graphics 'Olex2 (Dolomanov et al., 2009)'
_computing_publication_material 'Olex2 (Dolomanov et al., 2009)'
_computing_structure_refinement 'ShelXL (Sheldrick, 2015)'
_computing_structure_solution 'SIR2004 (Burla et al., 2007)'
_diffrn_ambient_temperature 120.0
_diffrn_measured_fraction_theta_full 0.998
_diffrn_measured_fraction_theta_max 0.998
_diffrn_measurement_device_type 'CCD area detector'
_diffrn_measurement_method 'phi and omega scans'
_diffrn_radiation_monochromator graphite
_diffrn_radiation_type MoK\a
_diffrn_radiation_wavelength 0.71073
_diffrn_reflns_av_R_equivalents 0.0645
_diffrn_reflns_av_unetI/netI 0.0556
_diffrn_reflns_Laue_measured_fraction_full 0.998
_diffrn_reflns_Laue_measured_fraction_max 0.998
_diffrn_reflns_limit_h_max 10
_diffrn_reflns_limit_h_min -9
_diffrn_reflns_limit_k_max 16
_diffrn_reflns_limit_k_min -16
_diffrn_reflns_limit_l_max 17
_diffrn_reflns_limit_l_min -17
_diffrn_reflns_number 26161
_diffrn_reflns_point_group_measured_fraction_full 0.998
_diffrn_reflns_point_group_measured_fraction_max 0.998
_diffrn_reflns_theta_full 25.026
_diffrn_reflns_theta_max 25.026
_diffrn_reflns_theta_min 2.344
_exptl_absorpt_coefficient_mu 0.330
_exptl_absorpt_correction_T_max 0.7454
_exptl_absorpt_correction_T_min 0.6885
_exptl_absorpt_correction_type integration
_exptl_absorpt_process_details
;
SADABS-2016/2 (Bruker,2016/2) was used for absorption correction.
wR2(int) was 0.1168 before and 0.0627 after correction.
The Ratio of minimum to maximum transmission is 0.9237.
The \l/2 correction factor is Not present.
;
_exptl_crystal_colour 'metallic reddish red'
_exptl_crystal_colour_lustre metallic
_exptl_crystal_colour_modifier reddish
_exptl_crystal_colour_primary red
_exptl_crystal_density_diffrn 1.386
_exptl_crystal_description needle
_exptl_crystal_F_000 720
_exptl_crystal_size_max 0.4
_exptl_crystal_size_mid 0.1
_exptl_crystal_size_min 0.1
_refine_diff_density_max 0.528
_refine_diff_density_min -0.427
_refine_diff_density_rms 0.063
_refine_ls_extinction_method none
_refine_ls_goodness_of_fit_ref 1.025
_refine_ls_hydrogen_treatment constr
_refine_ls_matrix_type full
_refine_ls_number_parameters 419
_refine_ls_number_reflns 5766
_refine_ls_number_restraints 0
_refine_ls_restrained_S_all 1.025
_refine_ls_R_factor_all 0.0875
_refine_ls_R_factor_gt 0.0551
_refine_ls_shift/su_max 0.000
_refine_ls_shift/su_mean 0.000
_refine_ls_structure_factor_coef Fsqd
_refine_ls_weighting_details 'w=1/[\s^2^(Fo^2^)+(0.0585P)^2^+1.9559P] where P=(Fo^2^+2Fc^2^)/3'
_refine_ls_weighting_scheme calc
_refine_ls_wR_factor_gt 0.1271
_refine_ls_wR_factor_ref 0.1465
_reflns_Friedel_coverage 0.000
_reflns_number_gt 4116
_reflns_number_total 5766
_reflns_threshold_expression 'I > 2\s(I)'
_cod_data_source_file d3cp04891h2.cif
_cod_data_source_block 1
_cod_depositor_comments 'Adding full bibliography for 7247673--7247674.cif.'
_cod_database_code 7247673
_shelx_shelxl_version_number 2016/6
_shelx_space_group_comment
;
The symmetry employed for this shelxl refinement is uniquely defined
by the following loop, which should always be used as a source of
symmetry information in preference to the above space-group names.
They are only intended as comments.
;
_olex2_refinement_description
;
1. Fixed Uiso
 At 1.2 times of:
  All C(H) groups, All C(H,H) groups, All N(H) groups
 At 1.5 times of:
  All C(H,H,H) groups
2.a Secondary CH2 refined with riding coordinates:
 C011(H01A,H01B), C013(H01C,H01D), C015(H01H,H01I), C016(H01P,H01Q), C017(H01R,
 H01S), C01A(H01W,H01X)
2.b Aromatic/amide H refined with riding coordinates:
 N007(H007), N009(H009), C00M(H00M), C00N(H00N), C00P(H00P), C00Q(H00Q),
 C00R(H00R), C00U(H00U), C00V(H00V), C00W(H00W), C00X(H00X), C00Y(H00Y)
2.c Idealised Me refined as rotating group:
 C010(H01M,H01N,H01O), C014(H01E,H01F,H01G), C018(H01J,H01K,H01L), C019(H01T,
 H01U,H01V)
;
_olex2_submission_special_instructions 'No special instructions were received'

loop_
_space_group_symop_operation_xyz
'x, y, z'
'-x, -y, -z'

loop_
_atom_site_label
_atom_site_type_symbol
_atom_site_fract_x
_atom_site_fract_y
_atom_site_fract_z
_atom_site_U_iso_or_equiv
_atom_site_adp_type
_atom_site_occupancy
_atom_site_site_symmetry_order
_atom_site_calc_flag
_atom_site_refinement_flags_posn
_atom_site_refinement_flags_adp
_atom_site_refinement_flags_occupancy
_atom_site_disorder_assembly
_atom_site_disorder_group
S001 S 0.18164(11) 0.49614(8) -0.04308(7) 0.0397(3) Uani 1 1 d . . . . .
S002 S 0.04274(12) 0.22785(7) 0.34132(7) 0.0442(3) Uani 1 1 d . . . . .
S003 S 0.51978(12) 0.19624(7) 0.17538(8) 0.0454(3) Uani 1 1 d . . . . .
S004 S 0.42472(12) 0.28231(8) 0.52924(8) 0.0500(3) Uani 1 1 d . . . . .
O005 O -0.3077(2) 0.76410(17) 0.22147(17) 0.0333(6) Uani 1 1 d . . . . .
O006 O 0.1387(2) 0.87673(17) 0.23158(18) 0.0364(6) Uani 1 1 d . . . . .
N007 N -0.0726(3) 0.75012(19) 0.25263(19) 0.0260(6) Uani 1 1 d . . . . .
H007 H -0.007873 0.786465 0.253152 0.031 Uiso 1 1 calc R . . . .
N008 N 0.3602(3) 0.3576(2) 0.06902(18) 0.0279(6) Uani 1 1 d . . . . .
N009 N 0.3879(3) 0.77632(19) 0.20424(19) 0.0275(6) Uani 1 1 d . . . . .
H009 H 0.482449 0.768997 0.211852 0.033 Uiso 1 1 calc R . . . .
N00A N 0.2439(3) 0.2711(2) 0.41831(19) 0.0315(7) Uani 1 1 d . . . . .
C00B C 0.0706(3) 0.6011(2) 0.3504(2) 0.0233(7) Uani 1 1 d . . . . .
C00C C 0.4085(3) 0.5113(2) 0.1530(2) 0.0231(7) Uani 1 1 d . . . . .
C00D C 0.3622(3) 0.6970(2) 0.1652(2) 0.0247(7) Uani 1 1 d . . . . .
C00E C 0.0783(3) 0.4215(2) 0.3350(2) 0.0244(7) Uani 1 1 d . . . . .
C00F C 0.3146(3) 0.5424(2) 0.0828(2) 0.0255(7) Uani 1 1 d . . . . .
C00G C 0.4339(3) 0.5896(2) 0.1950(2) 0.0249(7) Uani 1 1 d . . . . .
C00H C -0.0263(3) 0.6411(2) 0.2811(2) 0.0249(7) Uani 1 1 d . . . . .
C00I C 0.4771(3) 0.4037(2) 0.1810(2) 0.0256(7) Uani 1 1 d . . . . .
C00J C 0.2285(3) 0.4481(2) 0.4403(2) 0.0266(7) Uani 1 1 d . . . . .
C00K C 0.1266(3) 0.4901(2) 0.3749(2) 0.0233(7) Uani 1 1 d . . . . .
C00L C 0.2760(4) 0.8630(2) 0.2307(3) 0.0314(8) Uani 1 1 d . . . . .
C00M C 0.5285(3) 0.5566(2) 0.2645(2) 0.0262(7) Uani 1 1 d . . . . .
H00M H 0.545654 0.607340 0.293684 0.031 Uiso 1 1 calc R . . . .
C00N C 0.1136(3) 0.6664(3) 0.3970(2) 0.0281(7) Uani 1 1 d . . . . .
H00N H 0.074935 0.740688 0.383403 0.034 Uiso 1 1 calc R . . . .
C00O C -0.2077(4) 0.8056(2) 0.2242(2) 0.0278(7) Uani 1 1 d . . . . .
C00P C -0.0677(4) 0.5726(2) 0.2410(2) 0.0294(7) Uani 1 1 d . . . . .
H00P H -0.131338 0.599551 0.194296 0.035 Uiso 1 1 calc R . . . .
C00Q C 0.5707(4) 0.3753(3) 0.2492(2) 0.0296(7) Uani 1 1 d . . . . .
H00Q H 0.618038 0.303024 0.268126 0.035 Uiso 1 1 calc R . . . .
C00R C 0.2101(4) 0.6242(3) 0.4614(2) 0.0301(8) Uani 1 1 d . . . . .
H00R H 0.237495 0.669466 0.491830 0.036 Uiso 1 1 calc R . . . .
C00S C 0.2900(3) 0.4627(3) 0.0385(2) 0.0283(7) Uani 1 1 d . . . . .
C00T C 0.1266(4) 0.3084(3) 0.3655(2) 0.0295(8) Uani 1 1 d . . . . .
C00U C 0.2481(4) 0.6478(3) 0.0563(2) 0.0303(8) Uani 1 1 d . . . . .
H00U H 0.184657 0.668454 0.009529 0.036 Uiso 1 1 calc R . . . .
C00V C 0.2718(4) 0.7242(3) 0.0965(2) 0.0301(8) Uani 1 1 d . . . . .
H00V H 0.225184 0.796302 0.076504 0.036 Uiso 1 1 calc R . . . .
C00W C -0.0168(4) 0.4646(3) 0.2683(2) 0.0290(7) Uani 1 1 d . . . . .
H00W H -0.048063 0.418886 0.240587 0.035 Uiso 1 1 calc R . . . .
C00X C 0.5959(4) 0.4515(3) 0.2902(2) 0.0306(8) Uani 1 1 d . . . . .
H00X H 0.660424 0.430449 0.336357 0.037 Uiso 1 1 calc R . . . .
C00Y C 0.2683(4) 0.5161(3) 0.4825(2) 0.0320(8) Uani 1 1 d . . . . .
H00Y H 0.336417 0.488314 0.526548 0.038 Uiso 1 1 calc R . . . .
C00Z C 0.2945(4) 0.3341(3) 0.4599(2) 0.0336(8) Uani 1 1 d . . . . .
C010 C -0.2261(4) 0.9222(2) 0.1969(3) 0.0347(8) Uani 1 1 d . . . . .
H01M H -0.256368 0.946318 0.134012 0.052 Uiso 1 1 calc GR . . . .
H01N H -0.127372 0.938034 0.192992 0.052 Uiso 1 1 calc GR . . . .
H01O H -0.306639 0.958267 0.245818 0.052 Uiso 1 1 calc GR . . . .
C011 C 0.3306(4) 0.2772(3) 0.0264(2) 0.0330(8) Uani 1 1 d . . . . .
H01A H 0.420490 0.214634 0.025393 0.040 Uiso 1 1 calc R . . . .
H01B H 0.319018 0.306058 -0.041090 0.040 Uiso 1 1 calc R . . . .
C012 C 0.4497(4) 0.3226(3) 0.1400(2) 0.0307(8) Uani 1 1 d . . . . .
C013 C 0.1835(4) 0.2444(3) 0.0843(3) 0.0373(9) Uani 1 1 d . . . . .
H01C H 0.200240 0.207916 0.149407 0.045 Uiso 1 1 calc R . . . .
H01D H 0.096573 0.308208 0.092213 0.045 Uiso 1 1 calc R . . . .
C014 C 0.3349(4) 0.9424(3) 0.2589(3) 0.0477(10) Uani 1 1 d . . . . .
H01E H 0.386003 0.981883 0.200714 0.072 Uiso 1 1 calc GR . . . .
H01F H 0.409475 0.905887 0.300640 0.072 Uiso 1 1 calc GR . . . .
H01G H 0.247439 0.991170 0.293780 0.072 Uiso 1 1 calc GR . . . .
C015 C 0.1399(5) 0.1724(3) 0.0355(3) 0.0471(10) Uani 1 1 d . . . . .
H01H H 0.230353 0.111756 0.022485 0.056 Uiso 1 1 calc R . . . .
H01I H 0.114891 0.211124 -0.027320 0.056 Uiso 1 1 calc R . . . .
C016 C 0.3112(4) 0.1562(3) 0.4345(3) 0.0433(9) Uani 1 1 d . . . . .
H01P H 0.421520 0.142110 0.438224 0.052 Uiso 1 1 calc R . . . .
H01Q H 0.308205 0.126932 0.378505 0.052 Uiso 1 1 calc R . . . .
C017 C 0.2272(5) 0.1006(3) 0.5254(3) 0.0526(11) Uani 1 1 d . . . . .
H01R H 0.113664 0.128762 0.530455 0.063 Uiso 1 1 calc R . . . .
H01S H 0.254251 0.114212 0.582291 0.063 Uiso 1 1 calc R . . . .
C018 C 0.0021(5) 0.1317(3) 0.0958(3) 0.0598(12) Uani 1 1 d . . . . .
H01J H -0.025281 0.089397 0.059261 0.090 Uiso 1 1 calc GR . . . .
H01K H -0.086750 0.191330 0.111229 0.090 Uiso 1 1 calc GR . . . .
H01L H 0.029241 0.088052 0.155731 0.090 Uiso 1 1 calc GR . . . .
C019 C 0.2160(6) -0.0787(4) 0.6135(3) 0.0670(13) Uani 1 1 d . . . . .
H01T H 0.228086 -0.150139 0.602547 0.100 Uiso 1 1 calc GR . . . .
H01U H 0.106054 -0.046589 0.637657 0.100 Uiso 1 1 calc GR . . . .
H01V H 0.276286 -0.081925 0.661231 0.100 Uiso 1 1 calc GR . . . .
C01A C 0.2708(6) -0.0172(3) 0.5252(4) 0.0780(16) Uani 1 1 d . . . . .
H01W H 0.229724 -0.030028 0.473540 0.094 Uiso 1 1 calc R . . . .
H01X H 0.385493 -0.041948 0.508684 0.094 Uiso 1 1 calc R . . . .

loop_
_atom_site_aniso_label
_atom_site_aniso_U_11
_atom_site_aniso_U_22
_atom_site_aniso_U_33
_atom_site_aniso_U_23
_atom_site_aniso_U_13
_atom_site_aniso_U_12
S001 0.0364(5) 0.0503(6) 0.0392(5) -0.0120(4) -0.0111(4) -0.0147(4)
S002 0.0557(6) 0.0325(5) 0.0479(6) -0.0123(4) -0.0104(5) -0.0120(4)
S003 0.0526(6) 0.0287(5) 0.0576(6) -0.0078(4) -0.0171(5) -0.0091(4)
S004 0.0493(6) 0.0416(6) 0.0602(7) -0.0021(5) -0.0310(5) -0.0008(5)
O005 0.0225(12) 0.0335(13) 0.0490(15) -0.0037(11) -0.0151(10) -0.0104(10)
O006 0.0196(12) 0.0247(12) 0.0675(17) -0.0142(11) -0.0109(11) -0.0030(9)
N007 0.0191(13) 0.0230(14) 0.0398(16) -0.0048(12) -0.0101(11) -0.0080(11)
N008 0.0264(14) 0.0332(16) 0.0292(15) -0.0104(12) -0.0026(12) -0.0136(12)
N009 0.0154(13) 0.0237(14) 0.0451(17) -0.0072(12) -0.0086(12) -0.0042(11)
N00A 0.0296(15) 0.0268(15) 0.0353(16) -0.0084(12) -0.0073(13) 0.0001(12)
C00B 0.0157(15) 0.0263(17) 0.0277(17) -0.0080(13) -0.0025(13) -0.0039(13)
C00C 0.0154(15) 0.0260(17) 0.0282(17) -0.0054(13) 0.0003(13) -0.0092(13)
C00D 0.0172(15) 0.0201(16) 0.0352(18) -0.0055(14) -0.0002(13) -0.0063(12)
C00E 0.0200(15) 0.0269(17) 0.0261(17) -0.0086(13) 0.0000(13) -0.0065(13)
C00F 0.0183(15) 0.0307(18) 0.0291(17) -0.0073(14) -0.0020(13) -0.0094(13)
C00G 0.0160(15) 0.0280(17) 0.0302(17) -0.0049(14) -0.0005(13) -0.0083(13)
C00H 0.0176(15) 0.0275(17) 0.0318(18) -0.0070(14) -0.0056(13) -0.0067(13)
C00I 0.0229(16) 0.0247(17) 0.0270(17) -0.0050(14) -0.0008(13) -0.0061(13)
C00J 0.0198(16) 0.0323(18) 0.0255(17) -0.0068(14) -0.0016(13) -0.0044(13)
C00K 0.0154(15) 0.0305(17) 0.0238(16) -0.0082(13) -0.0013(12) -0.0049(13)
C00L 0.0262(18) 0.0216(17) 0.048(2) -0.0076(15) -0.0069(15) -0.0073(14)
C00M 0.0245(16) 0.0287(18) 0.0283(17) -0.0075(14) -0.0045(14) -0.0097(14)
C00N 0.0210(16) 0.0313(18) 0.0334(18) -0.0140(15) -0.0016(14) -0.0058(14)
C00O 0.0247(17) 0.0307(18) 0.0293(18) -0.0048(14) -0.0061(14) -0.0085(14)
C00P 0.0254(17) 0.0297(18) 0.0381(19) -0.0062(15) -0.0138(15) -0.0074(14)
C00Q 0.0289(18) 0.0261(18) 0.0331(19) -0.0027(14) -0.0077(14) -0.0065(14)
C00R 0.0249(17) 0.036(2) 0.0337(19) -0.0138(15) -0.0074(14) -0.0070(14)
C00S 0.0209(16) 0.0346(19) 0.0298(18) -0.0092(15) 0.0029(14) -0.0118(14)
C00T 0.0278(17) 0.0330(19) 0.0237(17) -0.0092(14) 0.0015(14) -0.0041(14)
C00U 0.0231(16) 0.0335(19) 0.0348(19) -0.0039(15) -0.0084(14) -0.0070(14)
C00V 0.0229(17) 0.0281(18) 0.040(2) -0.0041(15) -0.0088(15) -0.0061(14)
C00W 0.0246(17) 0.0307(18) 0.0358(19) -0.0112(15) -0.0047(14) -0.0098(14)
C00X 0.0280(17) 0.0330(19) 0.0319(18) -0.0036(15) -0.0115(14) -0.0062(15)
C00Y 0.0245(17) 0.043(2) 0.0291(18) -0.0083(15) -0.0090(14) -0.0055(15)
C00Z 0.0273(18) 0.037(2) 0.0328(19) -0.0071(16) -0.0029(15) -0.0042(15)
C010 0.0325(19) 0.0260(18) 0.047(2) -0.0041(16) -0.0151(16) -0.0055(15)
C011 0.039(2) 0.0320(19) 0.0333(19) -0.0135(15) -0.0002(15) -0.0177(16)
C012 0.0269(18) 0.0302(18) 0.0349(19) -0.0114(15) 0.0032(15) -0.0104(14)
C013 0.041(2) 0.043(2) 0.035(2) -0.0077(16) -0.0039(16) -0.0235(17)
C014 0.035(2) 0.034(2) 0.085(3) -0.029(2) -0.017(2) -0.0069(17)
C015 0.058(3) 0.051(2) 0.046(2) -0.0066(19) -0.0127(19) -0.034(2)
C016 0.044(2) 0.030(2) 0.050(2) -0.0114(17) -0.0142(18) 0.0067(17)
C017 0.078(3) 0.029(2) 0.050(2) -0.0056(18) -0.020(2) -0.006(2)
C018 0.068(3) 0.063(3) 0.063(3) 0.011(2) -0.026(2) -0.043(2)
C019 0.080(3) 0.056(3) 0.064(3) -0.006(2) -0.014(3) -0.020(3)
C01A 0.062(3) 0.045(3) 0.095(4) 0.015(3) -0.006(3) 0.005(2)

loop_
_atom_type_symbol
_atom_type_description
_atom_type_scat_dispersion_real
_atom_type_scat_dispersion_imag
_atom_type_scat_source
C C 0.0033 0.0016 'International Tables Vol C Tables 4.2.6.8 and 6.1.1.4'
H H 0.0000 0.0000 'International Tables Vol C Tables 4.2.6.8 and 6.1.1.4'
N N 0.0061 0.0033 'International Tables Vol C Tables 4.2.6.8 and 6.1.1.4'
O O 0.0106 0.0060 'International Tables Vol C Tables 4.2.6.8 and 6.1.1.4'
S S 0.1246 0.1234 'International Tables Vol C Tables 4.2.6.8 and 6.1.1.4'

loop_
_geom_angle_atom_site_label_1
_geom_angle_atom_site_label_2
_geom_angle_atom_site_label_3
_geom_angle
_geom_angle_site_symmetry_1
_geom_angle_site_symmetry_3
_geom_angle_publ_flag
C00H N007 H007 116.7 . . ?
C00O N007 H007 116.7 . . ?
C00O N007 C00H 126.5(3) . . ?
C00S N008 C011 117.3(3) . . ?
C00S N008 C012 124.7(3) . . ?
C012 N008 C011 117.9(3) . . ?
C00D N009 H009 117.8 . . ?
C00L N009 H009 117.8 . . ?
C00L N009 C00D 124.4(3) . . ?
C00T N00A C016 117.0(3) . . ?
C00Z N00A C00T 124.1(3) . . ?
C00Z N00A C016 118.8(3) . . ?
C00K C00B C00H 118.8(3) . . ?
C00N C00B C00H 123.2(3) . . ?
C00N C00B C00K 118.0(3) . . ?
C00F C00C C00G 119.7(3) . . ?
C00I C00C C00F 120.0(3) . . ?
C00I C00C C00G 120.2(3) . . ?
N009 C00D C00G 119.6(3) . . ?
C00V C00D N009 120.3(3) . . ?
C00V C00D C00G 120.1(3) . . ?
C00K C00E C00T 119.8(3) . . ?
C00W C00E C00K 118.7(3) . . ?
C00W C00E C00T 121.4(3) . . ?
C00C C00F C00S 120.0(3) . . ?
C00U C00F C00C 119.5(3) . . ?
C00U C00F C00S 120.5(3) . . ?
C00D C00G C00C 118.5(3) . . ?
C00M C00G C00C 118.7(3) . . ?
C00M C00G C00D 122.9(3) . . ?
N007 C00H C00B 118.6(3) . . ?
C00P C00H N007 121.4(3) . . ?
C00P C00H C00B 120.0(3) . . ?
C00C C00I C012 120.8(3) . . ?
C00Q C00I C00C 118.9(3) . . ?
C00Q C00I C012 120.3(3) . . ?
C00K C00J C00Z 119.8(3) . . ?
C00Y C00J C00K 119.2(3) . . ?
C00Y C00J C00Z 121.0(3) . . ?
C00E C00K C00B 120.0(3) . . ?
C00J C00K C00B 120.0(3) . . ?
C00J C00K C00E 120.0(3) . . ?
O006 C00L N009 123.5(3) . . ?
O006 C00L C014 121.9(3) . . ?
N009 C00L C014 114.6(3) . . ?
C00G C00M H00M 119.8 . . ?
C00X C00M C00G 120.4(3) . . ?
C00X C00M H00M 119.8 . . ?
C00B C00N H00N 119.5 . . ?
C00R C00N C00B 121.0(3) . . ?
C00R C00N H00N 119.5 . . ?
O005 C00O N007 122.8(3) . . ?
O005 C00O C010 122.2(3) . . ?
N007 C00O C010 115.0(3) . . ?
C00H C00P H00P 119.8 . . ?
C00H C00P C00W 120.4(3) . . ?
C00W C00P H00P 119.8 . . ?
C00I C00Q H00Q 119.5 . . ?
C00I C00Q C00X 121.0(3) . . ?
C00X C00Q H00Q 119.5 . . ?
C00N C00R H00R 119.7 . . ?
C00N C00R C00Y 120.7(3) . . ?
C00Y C00R H00R 119.7 . . ?
N008 C00S S001 121.3(2) . . ?
N008 C00S C00F 117.5(3) . . ?
C00F C00S S001 121.2(2) . . ?
N00A C00T S002 121.3(2) . . ?
N00A C00T C00E 117.3(3) . . ?
C00E C00T S002 121.4(3) . . ?
C00F C00U H00U 119.4 . . ?
C00F C00U C00V 121.3(3) . . ?
C00V C00U H00U 119.4 . . ?
C00D C00V C00U 121.0(3) . . ?
C00D C00V H00V 119.5 . . ?
C00U C00V H00V 119.5 . . ?
C00E C00W C00P 121.9(3) . . ?
C00E C00W H00W 119.0 . . ?
C00P C00W H00W 119.0 . . ?
C00M C00X C00Q 120.8(3) . . ?
C00M C00X H00X 119.6 . . ?
C00Q C00X H00X 119.6 . . ?
C00J C00Y C00R 121.0(3) . . ?
C00J C00Y H00Y 119.5 . . ?
C00R C00Y H00Y 119.5 . . ?
N00A C00Z S004 121.1(3) . . ?
N00A C00Z C00J 117.5(3) . . ?
C00J C00Z S004 121.4(3) . . ?
C00O C010 H01M 109.5 . . ?
C00O C010 H01N 109.5 . . ?
C00O C010 H01O 109.5 . . ?
H01M C010 H01N 109.5 . . ?
H01M C010 H01O 109.5 . . ?
H01N C010 H01O 109.5 . . ?
N008 C011 H01A 109.4 . . ?
N008 C011 H01B 109.4 . . ?
N008 C011 C013 111.1(3) . . ?
H01A C011 H01B 108.0 . . ?
C013 C011 H01A 109.4 . . ?
C013 C011 H01B 109.4 . . ?
N008 C012 S003 121.1(2) . . ?
N008 C012 C00I 116.8(3) . . ?
C00I C012 S003 122.1(3) . . ?
C011 C013 H01C 109.2 . . ?
C011 C013 H01D 109.2 . . ?
H01C C013 H01D 107.9 . . ?
C015 C013 C011 112.1(3) . . ?
C015 C013 H01C 109.2 . . ?
C015 C013 H01D 109.2 . . ?
C00L C014 H01E 109.5 . . ?
C00L C014 H01F 109.5 . . ?
C00L C014 H01G 109.5 . . ?
H01E C014 H01F 109.5 . . ?
H01E C014 H01G 109.5 . . ?
H01F C014 H01G 109.5 . . ?
C013 C015 H01H 109.0 . . ?
C013 C015 H01I 109.0 . . ?
C013 C015 C018 112.9(3) . . ?
H01H C015 H01I 107.8 . . ?
C018 C015 H01H 109.0 . . ?
C018 C015 H01I 109.0 . . ?
N00A C016 H01P 109.0 . . ?
N00A C016 H01Q 109.0 . . ?
N00A C016 C017 113.1(3) . . ?
H01P C016 H01Q 107.8 . . ?
C017 C016 H01P 109.0 . . ?
C017 C016 H01Q 109.0 . . ?
C016 C017 H01R 109.4 . . ?
C016 C017 H01S 109.4 . . ?
C016 C017 C01A 111.0(3) . . ?
H01R C017 H01S 108.0 . . ?
C01A C017 H01R 109.4 . . ?
C01A C017 H01S 109.4 . . ?
C015 C018 H01J 109.5 . . ?
C015 C018 H01K 109.5 . . ?
C015 C018 H01L 109.5 . . ?
H01J C018 H01K 109.5 . . ?
H01J C018 H01L 109.5 . . ?
H01K C018 H01L 109.5 . . ?
H01T C019 H01U 109.5 . . ?
H01T C019 H01V 109.5 . . ?
H01U C019 H01V 109.5 . . ?
C01A C019 H01T 109.5 . . ?
C01A C019 H01U 109.5 . . ?
C01A C019 H01V 109.5 . . ?
C017 C01A H01W 108.4 . . ?
C017 C01A H01X 108.4 . . ?
C019 C01A C017 115.4(4) . . ?
C019 C01A H01W 108.4 . . ?
C019 C01A H01X 108.4 . . ?
H01W C01A H01X 107.5 . . ?

loop_
_geom_bond_atom_site_label_1
_geom_bond_atom_site_label_2
_geom_bond_distance
_geom_bond_site_symmetry_2
_geom_bond_publ_flag
S001 C00S 1.644(3) . ?
S002 C00T 1.647(3) . ?
S003 C012 1.644(3) . ?
S004 C00Z 1.657(4) . ?
O005 C00O 1.225(4) . ?
O006 C00L 1.219(4) . ?
N007 H007 0.8800 . ?
N007 C00H 1.399(4) . ?
N007 C00O 1.359(4) . ?
N008 C00S 1.393(4) . ?
N008 C011 1.482(4) . ?
N008 C012 1.397(4) . ?
N009 H009 0.8800 . ?
N009 C00D 1.419(4) . ?
N009 C00L 1.362(4) . ?
N00A C00T 1.392(4) . ?
N00A C00Z 1.385(4) . ?
N00A C016 1.475(4) . ?
C00B C00H 1.425(4) . ?
C00B C00K 1.423(4) . ?
C00B C00N 1.417(4) . ?
C00C C00F 1.417(4) . ?
C00C C00G 1.432(4) . ?
C00C C00I 1.410(4) . ?
C00D C00G 1.420(4) . ?
C00D C00V 1.380(5) . ?
C00E C00K 1.418(4) . ?
C00E C00T 1.453(4) . ?
C00E C00W 1.386(4) . ?
C00F C00S 1.468(4) . ?
C00F C00U 1.377(4) . ?
C00G C00M 1.413(4) . ?
C00H C00P 1.380(4) . ?
C00I C00Q 1.394(4) . ?
C00I C012 1.466(4) . ?
C00J C00K 1.416(4) . ?
C00J C00Y 1.386(5) . ?
C00J C00Z 1.465(5) . ?
C00L C014 1.505(5) . ?
C00M H00M 0.9500 . ?
C00M C00X 1.373(4) . ?
C00N H00N 0.9500 . ?
C00N C00R 1.369(5) . ?
C00O C010 1.500(4) . ?
C00P H00P 0.9500 . ?
C00P C00W 1.388(4) . ?
C00Q H00Q 0.9500 . ?
C00Q C00X 1.398(4) . ?
C00R H00R 0.9500 . ?
C00R C00Y 1.386(5) . ?
C00U H00U 0.9500 . ?
C00U C00V 1.386(4) . ?
C00V H00V 0.9500 . ?
C00W H00W 0.9500 . ?
C00X H00X 0.9500 . ?
C00Y H00Y 0.9500 . ?
C010 H01M 0.9800 . ?
C010 H01N 0.9800 . ?
C010 H01O 0.9800 . ?
C011 H01A 0.9900 . ?
C011 H01B 0.9900 . ?
C011 C013 1.529(5) . ?
C013 H01C 0.9900 . ?
C013 H01D 0.9900 . ?
C013 C015 1.516(5) . ?
C014 H01E 0.9800 . ?
C014 H01F 0.9800 . ?
C014 H01G 0.9800 . ?
C015 H01H 0.9900 . ?
C015 H01I 0.9900 . ?
C015 C018 1.518(5) . ?
C016 H01P 0.9900 . ?
C016 H01Q 0.9900 . ?
C016 C017 1.508(5) . ?
C017 H01R 0.9900 . ?
C017 H01S 0.9900 . ?
C017 C01A 1.518(6) . ?
C018 H01J 0.9800 . ?
C018 H01K 0.9800 . ?
C018 H01L 0.9800 . ?
C019 H01T 0.9800 . ?
C019 H01U 0.9800 . ?
C019 H01V 0.9800 . ?
C019 C01A 1.423(6) . ?
C01A H01W 0.9900 . ?
C01A H01X 0.9900 . ?
